data_1525253
loop_
_publ_author_name
'Shevchenko, I.P.'
'Markiv, V.Ya.'
'Fedorchuk, A.A.'
'Yarmolyuk, Ya.P.'
'Grin', Yu.'

_publ_section_title
;
 Phase equilibria and crystalline structure of compounds in the system
 Ho-Cu-Ga
;
_journal_name_full 'Izvestiya Akademii Nauk SSSR, Metally'
_journal_page_first 214
_journal_page_last 217
_journal_volume 1989
_journal_year 1989
_chemical_formula_sum 'Cu5.16 Ga6.84 Ho'
_chemical_name_systematic '(Cu5.16 Ga6.84) Ho'
_space_group_IT_number 139
_symmetry_space_group_name_Hall '-I 4 2'
_symmetry_space_group_name_H-M 'I 4/m m m'
_cell_angle_alpha 90
_cell_angle_beta 90
_cell_angle_gamma 90
_cell_formula_units_Z 2
_cell_length_a 8.596
_cell_length_b 8.596
_cell_length_c 5.166
_cell_volume 381.722
_citation_journal_id_ASTM IZNMAQ
_cod_data_source_file Shevchenko_IZNMAQ_1989_1428.cif
_cod_data_source_block Cu5.16Ga6.84Ho1
_cod_original_formula_sum 'Cu5.16 Ga6.84 Ho1'
_cod_database_code 1525253

loop_
_symmetry_equiv_pos_as_xyz
x,y,z
-y,x,z
-x,-y,z
y,-x,z
x,-y,-z
y,x,-z
-x,y,-z
-y,-x,-z
-x,-y,-z
y,-x,-z
x,y,-z
-y,x,-z
-x,y,z
-y,-x,z
x,-y,z
y,x,z
x+1/2,y+1/2,z+1/2
-y+1/2,x+1/2,z+1/2
-x+1/2,-y+1/2,z+1/2
y+1/2,-x+1/2,z+1/2
x+1/2,-y+1/2,-z+1/2
y+1/2,x+1/2,-z+1/2
-x+1/2,y+1/2,-z+1/2
-y+1/2,-x+1/2,-z+1/2
-x+1/2,-y+1/2,-z+1/2
y+1/2,-x+1/2,-z+1/2
x+1/2,y+1/2,-z+1/2
-y+1/2,x+1/2,-z+1/2
-x+1/2,y+1/2,z+1/2
-y+1/2,-x+1/2,z+1/2
x+1/2,-y+1/2,z+1/2
y+1/2,x+1/2,z+1/2

loop_
_atom_site_label
_atom_site_type_symbol
_atom_site_fract_x
_atom_site_fract_y
_atom_site_fract_z
_atom_site_occupancy
_atom_site_U_iso_or_equiv
Ga2 Ga 0.348 0 0 0.57 0.0
Cu3 Cu 0.288 0.5 0 0.43 0.0
Cu2 Cu 0.348 0 0 0.43 0.0
Cu1 Cu 0.25 0.25 0.25 0.43 0.0
Ga1 Ga 0.25 0.25 0.25 0.57 0.0
Ga3 Ga 0.288 0.5 0 0.57 0.0
Ho1 Ho 0 0 0 1 0.0
